data_4508553
loop_
_publ_author_name
'Presores, Janeth B.'
'Cromer, Katherine E.'
'Capacci-Daniel, Christina'
'Swift, Jennifer A.'

_publ_section_title
;
 Calcium Urate Hexahydrate
;
_journal_issue 12
_journal_name_full 'Crystal Growth &amp; Design'
_journal_page_first 5162
_journal_paper_doi 10.1021/cg401356u
_journal_volume 13
_journal_year 2013
_chemical_formula_moiety 'C5 H15 Ca N4 O9, C5 H3 N4 O3'
_chemical_formula_sum 'C10 H18 Ca N8 O12'
_chemical_formula_weight 482.40
_chemical_name_common 'Calcium Urate Hexahydrate'
_space_group_IT_number 14
_symmetry_cell_setting monoclinic
_symmetry_space_group_name_Hall '-P 2yn'
_symmetry_space_group_name_H-M 'P 1 21/n 1'
_atom_sites_solution_hydrogens geom
_atom_sites_solution_primary direct
_atom_sites_solution_secondary difmap
_audit_creation_method SHELXL-97
_cell_angle_alpha 90.00
_cell_angle_beta 105.990(3)
_cell_angle_gamma 90.00
_cell_formula_units_Z 4
_cell_length_a 12.543(3)
_cell_length_b 6.6222(16)
_cell_length_c 22.218(5)
_cell_measurement_reflns_used 1261
_cell_measurement_temperature 100(2)
_cell_measurement_theta_max 23.862
_cell_measurement_theta_min 2.895
_cell_volume 1774.1(7)
_computing_cell_refinement 'SMART, Bruker'
_computing_data_collection 'SMART, Bruker'
_computing_data_reduction 'SMART, Bruker'
_computing_molecular_graphics 'X-SEED, L.Barbour (1999);http://x-seed.net/'
_computing_structure_refinement 'SHELXL-97 (Sheldrick, 1997)'
_computing_structure_solution 'SHELXS-97 (Sheldrick, 1990)'
_diffrn_ambient_temperature 100(2)
_diffrn_measured_fraction_theta_full 0.982
_diffrn_measured_fraction_theta_max 0.982
_diffrn_measurement_device_type 'SMART platform CCD, Bruker'
_diffrn_measurement_method 'omega scans'
_diffrn_radiation_monochromator graphite
_diffrn_radiation_source 'fine-focus sealed tube'
_diffrn_radiation_type MoK\a
_diffrn_radiation_wavelength 0.71073
_diffrn_reflns_av_R_equivalents 0.0889
_diffrn_reflns_av_sigmaI/netI 0.0964
_diffrn_reflns_limit_h_max 16
_diffrn_reflns_limit_h_min -16
_diffrn_reflns_limit_k_max 8
_diffrn_reflns_limit_k_min -8
_diffrn_reflns_limit_l_max 29
_diffrn_reflns_limit_l_min -29
_diffrn_reflns_number 15188
_diffrn_reflns_theta_full 28.00
_diffrn_reflns_theta_max 28.00
_diffrn_reflns_theta_min 1.91
_exptl_absorpt_coefficient_mu 0.443
_exptl_absorpt_correction_T_max 0.9912
_exptl_absorpt_correction_T_min 0.8156
_exptl_absorpt_correction_type multi-scan
_exptl_absorpt_process_details 'SADABS, G.Sheldrick (1999)'
_exptl_crystal_colour colorless
_exptl_crystal_density_diffrn 1.806
_exptl_crystal_density_method 'not measured'
_exptl_crystal_description needle
_exptl_crystal_F_000 1000
_exptl_crystal_recrystallization_method '10mM Uric acid,30mM CaCl2,26.8mM NaOH,pH=10.66,21 days at 37*C''
_exptl_crystal_size_max 0.48
_exptl_crystal_size_mid 0.06
_exptl_crystal_size_min 0.02
_refine_diff_density_max 0.374
_refine_diff_density_min -0.465
_refine_diff_density_rms 0.094
_refine_ls_extinction_method none
_refine_ls_goodness_of_fit_ref 0.915
_refine_ls_hydrogen_treatment mixed
_refine_ls_matrix_type full
_refine_ls_number_parameters 338
_refine_ls_number_reflns 4212
_refine_ls_number_restraints 0
_refine_ls_restrained_S_all 0.915
_refine_ls_R_factor_all 0.1120
_refine_ls_R_factor_gt 0.0492
_refine_ls_shift/su_max 0.001
_refine_ls_shift/su_mean 0.000
_refine_ls_structure_factor_coef Fsqd
_refine_ls_weighting_details 'calc w=1/[\s^2^(Fo^2^)+(0.0437P)^2^+0.0000P] where P=(Fo^2^+2Fc^2^)/3'
_refine_ls_weighting_scheme calc
_refine_ls_wR_factor_gt 0.0884
_refine_ls_wR_factor_ref 0.1023
_reflns_number_gt 2488
_reflns_number_total 4212
_reflns_threshold_expression >2sigma(I)
_cod_data_source_file cg401356u_si_001.cif
_cod_data_source_block CaUrate-6H2O
_cod_original_cell_volume 1774.0(7)
_cod_original_sg_symbol_H-M 'P 21/n'
_cod_database_code 4508553

loop_
_symmetry_equiv_pos_as_xyz
'x, y, z'
'-x+1/2, y+1/2, -z+1/2'
'-x, -y, -z'
'x-1/2, -y-1/2, z-1/2'

loop_
_atom_site_label
_atom_site_type_symbol
_atom_site_fract_x
_atom_site_fract_y
_atom_site_fract_z
_atom_site_U_iso_or_equiv
_atom_site_adp_type
_atom_site_occupancy
_atom_site_symmetry_multiplicity
_atom_site_calc_flag
_atom_site_refinement_flags
Ca1 Ca 0.95842(5) 0.68553(9) 0.13450(3) 0.00959(15) Uani 1 1 d .
O4 O 1.65712(15) 0.6924(3) 0.25209(8) 0.0124(4) Uani 1 1 d .
O2 O 1.14762(16) 0.7959(3) 0.20025(9) 0.0129(4) Uani 1 1 d .
O3 O 0.83385(15) 0.6918(3) 0.40890(8) 0.0120(4) Uani 1 1 d .
O1 O 1.26316(16) 0.8401(3) 0.41384(9) 0.0167(5) Uani 1 1 d .
N1 N 1.2013(2) 0.8203(4) 0.30730(10) 0.0123(5) Uani 1 1 d .
O9 O 1.06108(17) 0.3445(3) 0.18139(10) 0.0150(5) Uani 1 1 d .
O12 O 0.99661(18) 1.0098(3) 0.08639(9) 0.0145(5) Uani 1 1 d .
O10 O 0.82128(17) 0.4694(3) 0.15659(9) 0.0146(5) Uani 1 1 d .
H10 H 0.7857 0.4114 0.1235 0.017 Uiso 1 1 calc R
O5 O 1.58800(16) 0.7128(3) 0.04048(9) 0.0163(5) Uani 1 1 d .
N10 N 1.6131(2) 0.6987(4) 0.14655(10) 0.0113(5) Uani 1 1 d .
O7 O 0.80614(18) 0.6731(4) 0.04238(9) 0.0209(5) Uani 1 1 d .
N7 N 1.0167(2) 0.7569(4) 0.41003(11) 0.0109(6) Uani 1 1 d .
O11 O 0.82815(18) 0.9219(3) 0.15409(10) 0.0141(5) Uani 1 1 d .
C13 C 1.4089(2) 0.7816(4) 0.14100(13) 0.0104(6) Uani 1 1 d .
N12 N 1.47543(19) 0.7557(3) 0.19944(10) 0.0107(5) Uani 1 1 d .
O6 O 1.15956(16) 0.8878(3) 0.03187(9) 0.0152(5) Uani 1 1 d .
C11 C 1.5813(2) 0.7163(4) 0.20100(13) 0.0105(6) Uani 1 1 d .
N16 N 1.34317(19) 0.8158(4) 0.03682(11) 0.0116(5) Uani 1 1 d .
N18 N 1.2977(2) 0.8266(4) 0.12549(11) 0.0112(5) Uani 1 1 d .
N3 N 1.0154(2) 0.7474(3) 0.25035(11) 0.0105(5) Uani 1 1 d .
N9 N 0.8960(2) 0.7059(4) 0.31862(11) 0.0096(5) Uani 1 1 d .
C14 C 1.4384(2) 0.7727(4) 0.08562(13) 0.0114(6) Uani 1 1 d .
O8 O 1.04436(18) 0.5400(4) 0.06390(10) 0.0187(5) Uani 1 1 d .
C2 C 1.1215(2) 0.7885(4) 0.25132(13) 0.0112(6) Uani 1 1 d .
C15 C 1.5472(2) 0.7286(4) 0.08582(13) 0.0113(6) Uani 1 1 d .
C4 C 0.9965(2) 0.7423(4) 0.30693(13) 0.0100(6) Uani 1 1 d .
C8 C 0.9088(2) 0.7160(4) 0.38258(12) 0.0090(6) Uani 1 1 d .
C5 C 1.0729(2) 0.7743(4) 0.36405(13) 0.0115(6) Uani 1 1 d .
C17 C 1.2570(2) 0.8477(4) 0.06118(13) 0.0121(6) Uani 1 1 d .
C6 C 1.1836(2) 0.8127(5) 0.36632(13) 0.0127(6) Uani 1 1 d .
H5 H 1.261(3) 0.826(5) 0.1498(14) 0.018(9) Uiso 1 1 d .
H1 H 1.273(3) 0.845(5) 0.3065(14) 0.019(9) Uiso 1 1 d .
H2 H 1.039(3) 0.773(5) 0.4477(15) 0.020(9) Uiso 1 1 d .
H4 H 1.342(3) 0.827(5) -0.0028(15) 0.027(9) Uiso 1 1 d .
H3 H 0.839(3) 0.697(6) 0.2915(17) 0.043(12) Uiso 1 1 d .
H6 H 1.684(3) 0.668(5) 0.1497(14) 0.024(9) Uiso 1 1 d .
H12B H 1.059(3) 0.988(5) 0.0711(15) 0.029 Uiso 1 1 d .
H9A H 1.055(3) 0.306(5) 0.2176(15) 0.029 Uiso 1 1 d .
H11B H 0.839(3) 0.990(5) 0.1883(16) 0.029 Uiso 1 1 d .
H10A H 0.832(3) 0.385(5) 0.1898(15) 0.029 Uiso 1 1 d .
H11A H 0.779(3) 0.999(5) 0.1274(15) 0.029 Uiso 1 1 d .
H9B H 1.041(3) 0.251(5) 0.1555(16) 0.029 Uiso 1 1 d .
H12A H 0.945(3) 1.043(5) 0.0561(16) 0.029 Uiso 1 1 d .
H7A H 0.737(3) 0.679(5) 0.0453(15) 0.029 Uiso 1 1 d .
H8A H 1.102(3) 0.464(5) 0.0728(15) 0.029 Uiso 1 1 d .
H7B H 0.796(3) 0.671(5) 0.0072(16) 0.029 Uiso 1 1 d .
H8B H 1.068(3) 0.623(5) 0.0397(15) 0.029 Uiso 1 1 d .

loop_
_atom_site_aniso_label
_atom_site_aniso_U_11
_atom_site_aniso_U_22
_atom_site_aniso_U_33
_atom_site_aniso_U_23
_atom_site_aniso_U_13
_atom_site_aniso_U_12
Ca1 0.0089(3) 0.0131(3) 0.0065(3) -0.0006(2) 0.0016(2) 0.0001(3)
O4 0.0115(11) 0.0161(11) 0.0083(10) 0.0017(9) 0.0007(8) 0.0017(9)
O2 0.0088(10) 0.0221(12) 0.0078(10) 0.0022(9) 0.0023(8) -0.0005(9)
O3 0.0108(10) 0.0171(11) 0.0083(10) 0.0000(9) 0.0029(8) -0.0013(9)
O1 0.0119(11) 0.0289(13) 0.0076(10) -0.0006(9) -0.0001(8) -0.0092(10)
N1 0.0087(13) 0.0195(14) 0.0086(12) -0.0003(11) 0.0024(10) -0.0028(12)
O9 0.0167(12) 0.0164(13) 0.0134(11) -0.0006(9) 0.0068(10) -0.0007(10)
O12 0.0098(11) 0.0211(12) 0.0117(11) 0.0024(9) 0.0016(9) 0.0019(10)
O10 0.0155(12) 0.0163(12) 0.0097(11) 0.0028(9) -0.0002(9) -0.0007(9)
O5 0.0119(11) 0.0292(13) 0.0085(10) 0.0000(9) 0.0041(9) 0.0004(10)
N10 0.0091(13) 0.0175(14) 0.0079(12) 0.0025(11) 0.0033(10) 0.0033(11)
O7 0.0120(11) 0.0446(15) 0.0055(10) 0.0004(11) 0.0014(9) 0.0034(12)
N7 0.0137(14) 0.0132(14) 0.0062(13) -0.0016(10) 0.0032(11) -0.0003(10)
O11 0.0151(12) 0.0156(12) 0.0100(11) -0.0003(9) 0.0006(9) 0.0048(9)
C13 0.0103(15) 0.0084(15) 0.0126(15) -0.0017(12) 0.0034(12) 0.0018(12)
N12 0.0127(13) 0.0124(13) 0.0067(12) 0.0016(9) 0.0022(10) 0.0014(10)
O6 0.0104(11) 0.0239(12) 0.0095(10) 0.0028(9) 0.0000(9) 0.0021(9)
C11 0.0103(15) 0.0110(16) 0.0099(14) -0.0005(12) 0.0024(12) 0.0007(12)
N16 0.0111(13) 0.0162(13) 0.0072(12) 0.0006(11) 0.0021(10) 0.0019(11)
N18 0.0114(13) 0.0170(14) 0.0065(12) 0.0018(11) 0.0046(10) 0.0016(11)
N3 0.0120(13) 0.0125(13) 0.0061(11) 0.0016(9) 0.0010(10) 0.0005(10)
N9 0.0088(13) 0.0131(14) 0.0057(12) -0.0006(10) -0.0001(10) 0.0003(11)
C14 0.0130(16) 0.0116(16) 0.0084(14) -0.0001(11) 0.0007(12) -0.0005(12)
O8 0.0183(13) 0.0254(14) 0.0125(11) 0.0021(10) 0.0043(10) 0.0086(10)
C2 0.0126(15) 0.0092(16) 0.0117(14) -0.0022(12) 0.0029(12) -0.0012(12)
C15 0.0116(15) 0.0115(16) 0.0099(14) 0.0001(12) 0.0016(12) -0.0015(12)
C4 0.0083(15) 0.0098(15) 0.0103(14) 0.0004(11) -0.0002(12) -0.0001(11)
C8 0.0108(15) 0.0060(15) 0.0082(14) -0.0006(11) -0.0005(12) 0.0013(12)
C5 0.0137(16) 0.0111(16) 0.0101(14) -0.0003(12) 0.0039(12) 0.0004(12)
C17 0.0134(16) 0.0116(16) 0.0104(14) -0.0002(12) 0.0020(12) 0.0004(12)
C6 0.0150(15) 0.0125(15) 0.0097(14) 0.0000(13) 0.0019(12) -0.0021(13)

loop_
_atom_type_symbol
_atom_type_description
_atom_type_scat_dispersion_real
_atom_type_scat_dispersion_imag
_atom_type_scat_source
C C 0.0033 0.0016 'International Tables Vol C Tables 4.2.6.8 and 6.1.1.4'
H H 0.0000 0.0000 'International Tables Vol C Tables 4.2.6.8 and 6.1.1.4'
N N 0.0061 0.0033 'International Tables Vol C Tables 4.2.6.8 and 6.1.1.4'
O O 0.0106 0.0060 'International Tables Vol C Tables 4.2.6.8 and 6.1.1.4'
Ca Ca 0.2262 0.3064 'International Tables Vol C Tables 4.2.6.8 and 6.1.1.4'

loop_
_geom_angle_atom_site_label_1
_geom_angle_atom_site_label_2
_geom_angle_atom_site_label_3
_geom_angle
O8 Ca1 O7 79.55(8)
O8 Ca1 O11 148.90(8)
O7 Ca1 O11 75.68(8)
O8 Ca1 O10 112.42(8)
O7 Ca1 O10 72.78(8)
O11 Ca1 O10 77.75(8)
O8 Ca1 O12 83.64(8)
O7 Ca1 O12 82.26(8)
O11 Ca1 O12 74.72(8)
O10 Ca1 O12 146.57(8)
O8 Ca1 N3 134.51(8)
O7 Ca1 N3 145.16(8)
O11 Ca1 N3 73.84(8)
O10 Ca1 N3 84.55(7)
O12 Ca1 N3 105.31(8)
O8 Ca1 O2 88.50(7)
O7 Ca1 O2 155.25(8)
O11 Ca1 O2 106.60(7)
O10 Ca1 O2 131.97(7)
O12 Ca1 O2 74.87(7)
N3 Ca1 O2 53.34(7)
O8 Ca1 O9 69.59(8)
O7 Ca1 O9 119.50(8)
O11 Ca1 O9 139.94(7)
O10 Ca1 O9 73.14(7)
O12 Ca1 O9 139.91(7)
N3 Ca1 O9 76.53(7)
O2 Ca1 O9 75.15(7)
C2 O2 Ca1 94.18(17)
C2 N1 C6 125.5(3)
C2 N1 H1 118.7(19)
C6 N1 H1 115.8(19)
Ca1 O9 H9A 117(2)
Ca1 O9 H9B 110(2)
H9A O9 H9B 109(3)
Ca1 O12 H12B 107(2)
Ca1 O12 H12A 112(2)
H12B O12 H12A 107(3)
Ca1 O10 H10 109.5
Ca1 O10 H10A 125(2)
H10 O10 H10A 110.8
C11 N10 C15 126.9(3)
C11 N10 H6 118(2)
C15 N10 H6 115(2)
Ca1 O7 H7A 120(2)
Ca1 O7 H7B 139(3)
H7A O7 H7B 101(3)
C8 N7 C5 109.4(2)
C8 N7 H2 120(2)
C5 N7 H2 130(2)
Ca1 O11 H11B 124(2)
Ca1 O11 H11A 130(2)
H11B O11 H11A 102(3)
N12 C13 N18 125.8(3)
N12 C13 C14 127.4(3)
N18 C13 C14 106.8(2)
C11 N12 C13 113.2(2)
O4 C11 N12 122.5(3)
O4 C11 N10 116.4(2)
N12 C11 N10 121.1(2)
C17 N16 C14 109.1(2)
C17 N16 H4 126(2)
C14 N16 H4 124(2)
C13 N18 C17 109.9(2)
C13 N18 H5 124(2)
C17 N18 H5 126(2)
C4 N3 C2 114.7(2)
C4 N3 Ca1 152.0(2)
C2 N3 Ca1 92.88(16)
C4 N9 C8 109.4(2)
C4 N9 H3 123(3)
C8 N9 H3 127(3)
C13 C14 C15 120.5(3)
C13 C14 N16 107.5(3)
C15 C14 N16 132.0(3)
Ca1 O8 H8A 127(2)
Ca1 O8 H8B 117(2)
H8A O8 H8B 96(3)
O2 C2 N3 119.4(3)
O2 C2 N1 119.9(3)
N3 C2 N1 120.7(2)
O5 C15 N10 120.2(3)
O5 C15 C14 129.1(3)
N10 C15 C14 110.7(3)
N3 C4 N9 126.1(3)
N3 C4 C5 126.9(3)
N9 C4 C5 107.1(2)
O3 C8 N7 127.3(2)
O3 C8 N9 125.8(3)
N7 C8 N9 106.9(2)
C4 C5 N7 107.3(3)
C4 C5 C6 119.5(3)
N7 C5 C6 133.2(3)
O6 C17 N16 127.0(3)
O6 C17 N18 126.2(3)
N16 C17 N18 106.8(2)
O1 C6 N1 119.6(3)
O1 C6 C5 127.6(3)
N1 C6 C5 112.8(3)

loop_
_geom_bond_atom_site_label_1
_geom_bond_atom_site_label_2
_geom_bond_distance
Ca1 O8 2.341(2)
Ca1 O7 2.385(2)
Ca1 O11 2.388(2)
Ca1 O10 2.390(2)
Ca1 O12 2.503(2)
Ca1 N3 2.508(2)
Ca1 O2 2.528(2)
Ca1 O9 2.666(2)
O4 C11 1.274(3)
O2 C2 1.266(3)
O3 C8 1.247(3)
O1 C6 1.250(3)
N1 C2 1.381(3)
N1 C6 1.390(3)
N1 H1 0.91(3)
O9 H9A 0.87(3)
O9 H9B 0.84(3)
O12 H12B 0.95(3)
O12 H12A 0.82(4)
O10 H10 0.8400
O10 H10A 0.91(3)
O5 C15 1.254(3)
N10 C11 1.380(3)
N10 C15 1.389(3)
N10 H6 0.90(3)
O7 H7A 0.89(3)
O7 H7B 0.76(3)
N7 C8 1.349(4)
N7 C5 1.397(4)
N7 H2 0.81(3)
O11 H11B 0.86(3)
O11 H11A 0.89(3)
C13 N12 1.347(3)
C13 N18 1.375(4)
C13 C14 1.380(4)
N12 C11 1.344(4)
O6 C17 1.245(3)
N16 C17 1.352(4)
N16 C14 1.403(3)
N16 H4 0.88(3)
N18 C17 1.385(3)
N18 H5 0.80(3)
N3 C4 1.342(4)
N3 C2 1.352(4)
N9 C4 1.376(4)
N9 C8 1.387(3)
N9 H3 0.80(4)
C14 C15 1.394(4)
O8 H8A 0.86(3)
O8 H8B 0.88(3)
C4 C5 1.380(4)
C5 C6 1.399(4)

loop_
_geom_torsion_atom_site_label_1
_geom_torsion_atom_site_label_2
_geom_torsion_atom_site_label_3
_geom_torsion_atom_site_label_4
_geom_torsion
O8 Ca1 O2 C2 -150.45(18)
O7 Ca1 O2 C2 148.9(2)
O11 Ca1 O2 C2 57.17(18)
O10 Ca1 O2 C2 -31.1(2)
O12 Ca1 O2 C2 125.74(18)
N3 Ca1 O2 C2 2.90(16)
O9 Ca1 O2 C2 -81.18(17)
N18 C13 N12 C11 -178.9(3)
C14 C13 N12 C11 -0.3(4)
C13 N12 C11 O4 178.1(3)
C13 N12 C11 N10 -2.2(4)
C15 N10 C11 O4 -176.4(3)
C15 N10 C11 N12 3.9(5)
N12 C13 N18 C17 178.3(3)
C14 C13 N18 C17 -0.5(3)
O8 Ca1 N3 C4 -133.5(4)
O7 Ca1 N3 C4 31.7(5)
O11 Ca1 N3 C4 61.6(4)
O10 Ca1 N3 C4 -17.2(4)
O12 Ca1 N3 C4 130.3(4)
O2 Ca1 N3 C4 -172.5(4)
O9 Ca1 N3 C4 -91.1(4)
O8 Ca1 N3 C2 36.3(2)
O7 Ca1 N3 C2 -158.52(18)
O11 Ca1 N3 C2 -128.62(18)
O10 Ca1 N3 C2 152.58(17)
O12 Ca1 N3 C2 -59.95(18)
O2 Ca1 N3 C2 -2.71(15)
O9 Ca1 N3 C2 78.65(17)
N12 C13 C14 C15 1.5(5)
N18 C13 C14 C15 -179.8(3)
N12 C13 C14 N16 -178.0(3)
N18 C13 C14 N16 0.8(3)
C17 N16 C14 C13 -0.8(3)
C17 N16 C14 C15 179.8(3)
Ca1 O2 C2 N3 -5.0(3)
Ca1 O2 C2 N1 174.4(2)
C4 N3 C2 O2 179.7(3)
Ca1 N3 C2 O2 5.0(3)
C4 N3 C2 N1 0.4(4)
Ca1 N3 C2 N1 -174.3(2)
C6 N1 C2 O2 -178.8(3)
C6 N1 C2 N3 0.5(5)
C11 N10 C15 O5 178.0(3)
C11 N10 C15 C14 -2.6(4)
C13 C14 C15 O5 179.3(3)
N16 C14 C15 O5 -1.3(5)
C13 C14 C15 N10 0.0(4)
N16 C14 C15 N10 179.3(3)
C2 N3 C4 N9 179.3(3)
Ca1 N3 C4 N9 -11.9(6)
C2 N3 C4 C5 0.1(4)
Ca1 N3 C4 C5 168.9(3)
C8 N9 C4 N3 -179.0(3)
C8 N9 C4 C5 0.3(3)
C5 N7 C8 O3 -179.5(3)
C5 N7 C8 N9 0.4(3)
C4 N9 C8 O3 179.5(3)
C4 N9 C8 N7 -0.4(3)
N3 C4 C5 N7 179.3(3)
N9 C4 C5 N7 -0.1(3)
N3 C4 C5 C6 -1.5(5)
N9 C4 C5 C6 179.2(3)
C8 N7 C5 C4 -0.2(3)
C8 N7 C5 C6 -179.3(3)
C14 N16 C17 O6 -179.3(3)
C14 N16 C17 N18 0.5(3)
C13 N18 C17 O6 179.8(3)
C13 N18 C17 N16 0.0(3)
C2 N1 C6 O1 178.5(3)
C2 N1 C6 C5 -1.8(4)
C4 C5 C6 O1 -178.2(3)
N7 C5 C6 O1 0.8(6)
C4 C5 C6 N1 2.1(4)
N7 C5 C6 N1 -178.9(3)
